data_1520158
loop_
_publ_author_name
'McDonald, E.'
'Horton, Peter N.'
'Hursthouse, Michael B.'

_publ_section_title
;
 C23H20N2O6
;
_journal_name_full 'Crystal Structure Report Archive'
_journal_page_first 595
_journal_year 2008
_chemical_formula_sum 'C23 H20 N2 O6'
_chemical_formula_weight 420.41
_space_group_IT_number 14
_symmetry_cell_setting monoclinic
_symmetry_space_group_name_Hall '-P 2yn'
_symmetry_space_group_name_H-M 'P 1 21/n 1'
_atom_sites_solution_hydrogens geom
_atom_sites_solution_primary direct
_atom_sites_solution_secondary difmap
_cell_angle_alpha 90.00
_cell_angle_beta 107.4310(10)
_cell_angle_gamma 90.00
_cell_formula_units_Z 12
_cell_length_a 21.5955(7)
_cell_length_b 9.5241(3)
_cell_length_c 30.6167(10)
_cell_measurement_reflns_used 13783
_cell_measurement_temperature 120(2)
_cell_measurement_theta_max 27.485
_cell_measurement_theta_min 2.910
_cell_volume 6008.0(3)
_computing_cell_refinement 'DENZO (Otwinowski & Minor, 1997) & COLLECT (Hooft, R.W.W., 1998)'
_computing_data_collection 'COLLECT (Hooft, R.W.W., 1998)'
_computing_data_reduction 'DENZO (Otwinowski & Minor, 1997) & COLLECT (Hooft, R.W.W., 1998)'
_computing_molecular_graphics 'ORTEP3 for Windows (Farrugia, 1997)'
_computing_publication_material 'WinGX (Farrugia, 1999)'
_computing_structure_refinement 'SHELXL-97 (Sheldrick, 1997b)'
_computing_structure_solution 'SHELXS-97 (Sheldrick, 1997a)'
_diffrn_ambient_temperature 120(2)
_diffrn_measured_fraction_theta_full 0.994
_diffrn_measured_fraction_theta_max 0.994
_diffrn_measurement_device_type 'Bruker-Nonius APEX II CCD camera on \k-goniostat'
_diffrn_measurement_method '\f & \w scans'
_diffrn_radiation_monochromator '10cm confocal mirrors'
_diffrn_radiation_source 'Bruker-Nonius FR591 rotating anode'
_diffrn_radiation_type MoK\a
_diffrn_radiation_wavelength 0.71073
_diffrn_reflns_av_R_equivalents 0.0509
_diffrn_reflns_av_sigmaI/netI 0.0555
_diffrn_reflns_limit_h_max 27
_diffrn_reflns_limit_h_min -27
_diffrn_reflns_limit_k_max 12
_diffrn_reflns_limit_k_min -12
_diffrn_reflns_limit_l_max 39
_diffrn_reflns_limit_l_min -38
_diffrn_reflns_number 52032
_diffrn_reflns_theta_full 27.48
_diffrn_reflns_theta_max 27.48
_diffrn_reflns_theta_min 2.91
_exptl_absorpt_coefficient_mu 0.102
_exptl_absorpt_correction_T_max 0.9909
_exptl_absorpt_correction_T_min 0.9838
_exptl_absorpt_correction_type multi-scan
_exptl_absorpt_process_details 'SADABS 2007/2 (Sheldrick, G.M., 2007)'
_exptl_crystal_colour Colourless
_exptl_crystal_density_diffrn 1.394
_exptl_crystal_density_method 'not measured'
_exptl_crystal_description 'Cut Block'
_exptl_crystal_F_000 2640
_exptl_crystal_size_max 0.16
_exptl_crystal_size_mid 0.13
_exptl_crystal_size_min 0.09
_refine_diff_density_max 0.331
_refine_diff_density_min -0.271
_refine_diff_density_rms 0.060
_refine_ls_extinction_method none
_refine_ls_goodness_of_fit_ref 1.068
_refine_ls_hydrogen_treatment constr
_refine_ls_matrix_type full
_refine_ls_number_parameters 844
_refine_ls_number_reflns 13704
_refine_ls_number_restraints 0
_refine_ls_restrained_S_all 1.068
_refine_ls_R_factor_all 0.1262
_refine_ls_R_factor_gt 0.0795
_refine_ls_shift/su_max 0.001
_refine_ls_shift/su_mean 0.000
_refine_ls_structure_factor_coef Fsqd
_refine_ls_weighting_details 'calc w=1/[\s^2^(Fo^2^)+(0.0218P)^2^+12.5958P] where P=(Fo^2^+2Fc^2^)/3'
_refine_ls_weighting_scheme calc
_refine_ls_wR_factor_gt 0.1414
_refine_ls_wR_factor_ref 0.1653
_reflns_number_gt 8793
_reflns_number_total 13704
_reflns_threshold_expression >2sigma(I)
_cod_data_source_file eCrystal-595.cif
_cod_data_source_block 2008src0845
_cod_depositor_comments
;
Citation :
McDonald, E and Horton, Peter N. and Hursthouse, Michael B. (2008) 
University of Southampton, Crystal Structure Report Archive. 
(doi:10.5258/ecrystals/595)

More at:
http://ecrystals.chem.soton.ac.uk/595/
;
_cod_original_sg_symbol_H-M P21/n
_cod_database_code 1520158

loop_
_symmetry_equiv_pos_as_xyz
'x, y, z'
'-x+1/2, y+1/2, -z+1/2'
'-x, -y, -z'
'x-1/2, -y-1/2, z-1/2'

loop_
_atom_site_label
_atom_site_type_symbol
_atom_site_fract_x
_atom_site_fract_y
_atom_site_fract_z
_atom_site_U_iso_or_equiv
_atom_site_adp_type
_atom_site_occupancy
_atom_site_symmetry_multiplicity
_atom_site_calc_flag
_atom_site_refinement_flags
_atom_site_disorder_assembly
_atom_site_disorder_group
C1 C 0.96335(13) -0.0167(3) 0.32274(10) 0.0196(6) Uani 1 1 d . . .
C2 C 1.06047(13) -0.0837(3) 0.37608(10) 0.0187(6) Uani 1 1 d . . .
C3 C 1.06589(12) -0.1324(3) 0.33019(9) 0.0175(6) Uani 1 1 d . . .
H3 H 1.0765 -0.2347 0.3304 0.021 Uiso 1 1 calc R . .
C4 C 0.99953(13) -0.0986(3) 0.29559(9) 0.0175(6) Uani 1 1 d . . .
H4 H 0.9756 -0.1839 0.2804 0.021 Uiso 1 1 calc R . .
C5 C 1.01928(13) 0.0018(3) 0.26181(9) 0.0180(6) Uani 1 1 d . . .
C6 C 1.05481(13) -0.0951(3) 0.23670(10) 0.0191(6) Uani 1 1 d . . .
C7 C 1.11213(13) -0.0408(3) 0.31044(9) 0.0180(6) Uani 1 1 d . . .
C8 C 0.96843(13) 0.0996(3) 0.23283(10) 0.0199(6) Uani 1 1 d . . .
C9 C 0.86976(14) 0.1086(3) 0.17284(11) 0.0288(7) Uani 1 1 d . . .
H9A H 0.8459 0.1587 0.1907 0.043 Uiso 1 1 calc R . .
H9B H 0.8400 0.0463 0.1508 0.043 Uiso 1 1 calc R . .
H9C H 0.8886 0.1766 0.1564 0.043 Uiso 1 1 calc R . .
C10 C 1.17691(13) 0.0034(3) 0.34108(10) 0.0233(6) Uani 1 1 d . . .
H10A H 1.1987 0.0620 0.3239 0.035 Uiso 1 1 calc R . .
H10B H 1.2034 -0.0799 0.3526 0.035 Uiso 1 1 calc R . .
H10C H 1.1712 0.0572 0.3669 0.035 Uiso 1 1 calc R . .
C11 C 0.97760(13) 0.0413(3) 0.40489(9) 0.0186(6) Uani 1 1 d . . .
C12 C 0.91406(14) 0.0143(3) 0.40421(11) 0.0236(6) Uani 1 1 d . . .
H12 H 0.8863 -0.0413 0.3806 0.028 Uiso 1 1 calc R . .
C13 C 0.89208(15) 0.0702(3) 0.43866(11) 0.0281(7) Uani 1 1 d . . .
H13 H 0.8483 0.0560 0.4380 0.034 Uiso 1 1 calc R . .
C14 C 0.93356(15) 0.1469(3) 0.47415(11) 0.0276(7) Uani 1 1 d . . .
H14 H 0.9187 0.1810 0.4984 0.033 Uiso 1 1 calc R . .
C15 C 0.99649(15) 0.1734(3) 0.47412(11) 0.0257(7) Uani 1 1 d . . .
H15 H 1.0246 0.2268 0.4982 0.031 Uiso 1 1 calc R . .
C16 C 1.01881(14) 0.1223(3) 0.43887(10) 0.0226(6) Uani 1 1 d . . .
H16 H 1.0616 0.1427 0.4382 0.027 Uiso 1 1 calc R . .
C17 C 1.15578(13) -0.2314(3) 0.26578(10) 0.0203(6) Uani 1 1 d . . .
H17A H 1.1323 -0.2935 0.2402 0.024 Uiso 1 1 calc R . .
H17B H 1.1642 -0.2860 0.2945 0.024 Uiso 1 1 calc R . .
C18 C 1.22047(13) -0.1911(3) 0.25921(10) 0.0199(6) Uani 1 1 d . . .
C19 C 1.27811(14) -0.2342(3) 0.29065(11) 0.0289(7) Uani 1 1 d . . .
H19 H 1.2769 -0.2825 0.3175 0.035 Uiso 1 1 calc R . .
C20 C 1.33766(15) -0.2076(4) 0.28341(13) 0.0374(8) Uani 1 1 d . . .
H20 H 1.3768 -0.2372 0.3053 0.045 Uiso 1 1 calc R . .
C21 C 1.33950(15) -0.1380(3) 0.24436(12) 0.0335(8) Uani 1 1 d . . .
H21 H 1.3800 -0.1206 0.2391 0.040 Uiso 1 1 calc R . .
C22 C 1.28279(16) -0.0937(4) 0.21303(12) 0.0353(8) Uani 1 1 d . . .
H22 H 1.2842 -0.0456 0.1862 0.042 Uiso 1 1 calc R . .
C23 C 1.22346(15) -0.1192(3) 0.22057(11) 0.0306(7) Uani 1 1 d . . .
H23 H 1.1846 -0.0869 0.1990 0.037 Uiso 1 1 calc R . .
N1 N 1.00070(11) -0.0168(2) 0.36910(8) 0.0183(5) Uani 1 1 d . . .
N2 N 1.11373(11) -0.1121(2) 0.26783(8) 0.0187(5) Uani 1 1 d . . .
O1 O 0.91184(9) 0.0414(2) 0.30717(7) 0.0275(5) Uani 1 1 d . . .
O2 O 1.10029(10) -0.1011(2) 0.41293(7) 0.0251(5) Uani 1 1 d . . .
O3 O 1.07191(9) 0.07767(19) 0.29204(6) 0.0192(4) Uani 1 1 d . . .
O4 O 1.03324(9) -0.1516(2) 0.19964(7) 0.0239(5) Uani 1 1 d . . .
O5 O 0.97082(10) 0.2254(2) 0.23599(7) 0.0253(5) Uani 1 1 d . . .
O6 O 0.92145(9) 0.0256(2) 0.20358(7) 0.0236(5) Uani 1 1 d . . .
C31 C 0.37215(13) 0.0138(3) 0.00875(10) 0.0195(6) Uani 1 1 d . . .
C32 C 0.27697(13) 0.0910(3) -0.04437(10) 0.0195(6) Uani 1 1 d . . .
C33 C 0.27213(13) 0.1406(3) 0.00161(9) 0.0179(6) Uani 1 1 d . . .
H33 H 0.2639 0.2439 0.0018 0.022 Uiso 1 1 calc R . .
C34 C 0.33783(13) 0.0994(3) 0.03631(9) 0.0181(6) Uani 1 1 d . . .
H34 H 0.3636 0.1820 0.0520 0.022 Uiso 1 1 calc R . .
C35 C 0.31513(13) 0.0014(3) 0.06945(9) 0.0177(6) Uani 1 1 d . . .
C36 C 0.28138(13) 0.1017(3) 0.09455(10) 0.0189(6) Uani 1 1 d . . .
C37 C 0.22382(13) 0.0546(3) 0.02041(10) 0.0189(6) Uani 1 1 d . . .
C38 C 0.36351(13) -0.1009(3) 0.09858(9) 0.0194(6) Uani 1 1 d . . .
C39 C 0.45988(15) -0.1182(3) 0.16021(11) 0.0301(7) Uani 1 1 d . . .
H39A H 0.4381 -0.1835 0.1755 0.045 Uiso 1 1 calc R . .
H39B H 0.4897 -0.0584 0.1831 0.045 Uiso 1 1 calc R . .
H39C H 0.4844 -0.1715 0.1435 0.045 Uiso 1 1 calc R . .
C40 C 0.15763(13) 0.0178(3) -0.01076(10) 0.0232(6) Uani 1 1 d . . .
H40A H 0.1621 -0.0366 -0.0368 0.035 Uiso 1 1 calc R . .
H40B H 0.1334 0.1042 -0.0219 0.035 Uiso 1 1 calc R . .
H40C H 0.1343 -0.0380 0.0061 0.035 Uiso 1 1 calc R . .
C41 C 0.35801(13) -0.0408(3) -0.07336(9) 0.0183(6) Uani 1 1 d . . .
C42 C 0.31568(14) -0.1157(3) -0.10827(10) 0.0217(6) Uani 1 1 d . . .
H42 H 0.2724 -0.1321 -0.1081 0.026 Uiso 1 1 calc R . .
C43 C 0.33720(15) -0.1672(3) -0.14383(10) 0.0241(6) Uani 1 1 d . . .
H43 H 0.3081 -0.2161 -0.1686 0.029 Uiso 1 1 calc R . .
C44 C 0.40109(15) -0.1468(3) -0.14283(11) 0.0259(7) Uani 1 1 d . . .
H44 H 0.4158 -0.1819 -0.1670 0.031 Uiso 1 1 calc R . .
C45 C 0.44386(15) -0.0754(3) -0.10673(11) 0.0276(7) Uani 1 1 d . . .
H45 H 0.4879 -0.0641 -0.1058 0.033 Uiso 1 1 calc R . .
C46 C 0.42224(14) -0.0207(3) -0.07198(10) 0.0246(6) Uani 1 1 d . . .
H46 H 0.4510 0.0300 -0.0475 0.029 Uiso 1 1 calc R . .
C47 C 0.18119(14) 0.2417(3) 0.06727(10) 0.0218(6) Uani 1 1 d . . .
H47A H 0.1647 0.2885 0.0371 0.026 Uiso 1 1 calc R . .
H47B H 0.2069 0.3115 0.0893 0.026 Uiso 1 1 calc R . .
C48 C 0.12386(13) 0.1966(3) 0.08279(10) 0.0206(6) Uani 1 1 d . . .
C49 C 0.07193(15) 0.2883(4) 0.07609(11) 0.0322(7) Uani 1 1 d . . .
H49 H 0.0723 0.3755 0.0611 0.039 Uiso 1 1 calc R . .
C50 C 0.01946(16) 0.2530(4) 0.09123(13) 0.0439(10) Uani 1 1 d . . .
H50 H -0.0164 0.3153 0.0859 0.053 Uiso 1 1 calc R . .
C51 C 0.01900(16) 0.1281(4) 0.11392(13) 0.0432(10) Uani 1 1 d . . .
H51 H -0.0168 0.1046 0.1245 0.052 Uiso 1 1 calc R . .
C52 C 0.07088(16) 0.0378(4) 0.12110(12) 0.0358(8) Uani 1 1 d . . .
H52 H 0.0711 -0.0478 0.1371 0.043 Uiso 1 1 calc R . .
C53 C 0.12291(14) 0.0705(3) 0.10519(10) 0.0260(7) Uani 1 1 d . . .
H53 H 0.1580 0.0064 0.1097 0.031 Uiso 1 1 calc R . .
N31 N 0.33577(11) 0.0190(2) -0.03728(8) 0.0183(5) Uani 1 1 d . . .
N32 N 0.22381(11) 0.1267(2) 0.06337(8) 0.0189(5) Uani 1 1 d . . .
O31 O 0.42226(9) -0.0497(2) 0.02448(7) 0.0269(5) Uani 1 1 d . . .
O32 O 0.23797(9) 0.1122(2) -0.08136(7) 0.0244(5) Uani 1 1 d . . .
O33 O 0.26104(9) -0.06841(19) 0.03856(6) 0.0184(4) Uani 1 1 d . . .
O34 O 0.30283(10) 0.1524(2) 0.13270(7) 0.0233(4) Uani 1 1 d . . .
O35 O 0.35734(10) -0.2258(2) 0.09582(7) 0.0252(5) Uani 1 1 d . . .
O36 O 0.41153(9) -0.0309(2) 0.12816(7) 0.0233(4) Uani 1 1 d . . .
C61 C 0.79173(13) 0.5056(3) 0.15625(10) 0.0194(6) Uani 1 1 d . . .
C62 C 0.88618(13) 0.5857(3) 0.20959(10) 0.0187(6) Uani 1 1 d . . .
C63 C 0.89154(13) 0.6307(3) 0.16330(9) 0.0180(6) Uani 1 1 d . . .
H63 H 0.9005 0.7335 0.1622 0.022 Uiso 1 1 calc R . .
C64 C 0.82663(13) 0.5889(3) 0.12860(9) 0.0181(6) Uani 1 1 d . . .
H64 H 0.8011 0.6709 0.1122 0.022 Uiso 1 1 calc R . .
C65 C 0.84933(13) 0.4877(3) 0.09635(9) 0.0170(6) Uani 1 1 d . . .
C66 C 0.88497(13) 0.5827(3) 0.07112(9) 0.0169(5) Uani 1 1 d . . .
C67 C 0.94049(13) 0.5390(3) 0.14634(9) 0.0178(6) Uani 1 1 d . . .
C68 C 0.80027(13) 0.3863(3) 0.06730(9) 0.0185(6) Uani 1 1 d . . .
C69 C 0.70277(14) 0.3729(3) 0.00647(11) 0.0283(7) Uani 1 1 d . . .
H69A H 0.7236 0.3057 -0.0089 0.043 Uiso 1 1 calc R . .
H69B H 0.6735 0.4338 -0.0164 0.043 Uiso 1 1 calc R . .
H69C H 0.6779 0.3218 0.0234 0.043 Uiso 1 1 calc R . .
C70 C 1.00450(13) 0.5020(3) 0.17966(10) 0.0217(6) Uani 1 1 d . . .
H70A H 0.9975 0.4435 0.2041 0.033 Uiso 1 1 calc R . .
H70B H 1.0274 0.5881 0.1929 0.033 Uiso 1 1 calc R . .
H70C H 1.0306 0.4501 0.1638 0.033 Uiso 1 1 calc R . .
C71 C 0.80666(13) 0.4497(3) 0.23853(10) 0.0203(6) Uani 1 1 d . . .
C72 C 0.85017(14) 0.3740(3) 0.27299(10) 0.0216(6) Uani 1 1 d . . .
H72 H 0.8935 0.3597 0.2725 0.026 Uiso 1 1 calc R . .
C73 C 0.82939(15) 0.3193(3) 0.30833(11) 0.0256(7) Uani 1 1 d . . .
H73 H 0.8589 0.2690 0.3325 0.031 Uiso 1 1 calc R . .
C74 C 0.76557(15) 0.3378(3) 0.30840(11) 0.0268(7) Uani 1 1 d . . .
H74 H 0.7517 0.3010 0.3327 0.032 Uiso 1 1 calc R . .
C75 C 0.72217(15) 0.4102(3) 0.27282(11) 0.0274(7) Uani 1 1 d . . .
H75 H 0.6782 0.4198 0.2723 0.033 Uiso 1 1 calc R . .
C76 C 0.74265(14) 0.4687(3) 0.23793(10) 0.0236(6) Uani 1 1 d . . .
H76 H 0.7134 0.5207 0.2141 0.028 Uiso 1 1 calc R . .
C77 C 0.98478(13) 0.7241(3) 0.10007(10) 0.0197(6) Uani 1 1 d . . .
H77A H 0.9990 0.7715 0.1302 0.024 Uiso 1 1 calc R . .
H77B H 0.9585 0.7921 0.0776 0.024 Uiso 1 1 calc R . .
C78 C 1.04420(14) 0.6864(3) 0.08616(10) 0.0221(6) Uani 1 1 d . . .
C79 C 1.04052(17) 0.6800(4) 0.04016(12) 0.0360(8) Uani 1 1 d . . .
H79 H 0.9999 0.6929 0.0174 0.043 Uiso 1 1 calc R . .
C80 C 1.0959(2) 0.6549(4) 0.02722(15) 0.0530(11) Uani 1 1 d . . .
H80 H 1.0930 0.6498 -0.0043 0.064 Uiso 1 1 calc R . .
C81 C 1.1547(2) 0.6373(4) 0.05980(18) 0.0598(13) Uani 1 1 d . . .
H81 H 1.1925 0.6205 0.0508 0.072 Uiso 1 1 calc R . .
C82 C 1.15922(18) 0.6440(5) 0.10530(17) 0.0564(12) Uani 1 1 d . . .
H82 H 1.2001 0.6325 0.1278 0.068 Uiso 1 1 calc R . .
C83 C 1.10382(15) 0.6676(4) 0.11841(13) 0.0379(8) Uani 1 1 d . . .
H83 H 1.1070 0.6708 0.1500 0.045 Uiso 1 1 calc R . .
N61 N 0.82776(11) 0.5113(2) 0.20224(8) 0.0186(5) Uani 1 1 d . . .
N62 N 0.94346(10) 0.6043(2) 0.10312(8) 0.0171(5) Uani 1 1 d . . .
O61 O 0.74157(9) 0.4423(2) 0.14086(7) 0.0269(5) Uani 1 1 d . . .
O62 O 0.92473(9) 0.6092(2) 0.24644(7) 0.0251(5) Uani 1 1 d . . .
O63 O 0.90209(9) 0.41673(19) 0.12852(6) 0.0177(4) Uani 1 1 d . . .
O64 O 0.86480(9) 0.6327(2) 0.03298(7) 0.0232(4) Uani 1 1 d . . .
O65 O 0.80567(10) 0.2607(2) 0.06953(7) 0.0256(5) Uani 1 1 d . . .
O66 O 0.75229(9) 0.4582(2) 0.03823(7) 0.0215(4) Uani 1 1 d . . .

loop_
_atom_site_aniso_label
_atom_site_aniso_U_11
_atom_site_aniso_U_22
_atom_site_aniso_U_33
_atom_site_aniso_U_23
_atom_site_aniso_U_13
_atom_site_aniso_U_12
C1 0.0184(13) 0.0208(14) 0.0186(15) 0.0028(12) 0.0039(11) -0.0017(11)
C2 0.0218(13) 0.0166(13) 0.0180(15) 0.0009(11) 0.0066(11) 0.0010(11)
C3 0.0171(13) 0.0183(13) 0.0167(14) 0.0017(11) 0.0044(11) 0.0003(10)
C4 0.0202(13) 0.0167(13) 0.0133(14) -0.0018(11) 0.0016(11) -0.0034(11)
C5 0.0170(13) 0.0202(14) 0.0153(14) 0.0004(11) 0.0027(11) -0.0030(11)
C6 0.0210(14) 0.0201(14) 0.0164(15) 0.0035(12) 0.0062(11) -0.0015(11)
C7 0.0193(13) 0.0173(13) 0.0168(14) -0.0015(11) 0.0041(11) -0.0003(10)
C8 0.0187(13) 0.0237(15) 0.0179(15) 0.0028(12) 0.0063(11) 0.0010(11)
C9 0.0243(15) 0.0288(16) 0.0287(18) 0.0072(14) 0.0010(13) 0.0022(13)
C10 0.0189(14) 0.0280(16) 0.0192(16) -0.0031(12) 0.0000(11) -0.0023(12)
C11 0.0239(14) 0.0167(13) 0.0164(15) 0.0031(11) 0.0079(11) 0.0027(11)
C12 0.0219(14) 0.0244(15) 0.0257(17) 0.0011(13) 0.0086(12) 0.0001(12)
C13 0.0261(15) 0.0328(17) 0.0306(18) 0.0031(14) 0.0164(14) 0.0003(13)
C14 0.0379(17) 0.0249(16) 0.0243(17) 0.0006(13) 0.0160(14) 0.0049(13)
C15 0.0344(17) 0.0200(15) 0.0243(17) -0.0021(12) 0.0112(13) -0.0007(12)
C16 0.0234(14) 0.0235(15) 0.0217(16) 0.0017(12) 0.0079(12) -0.0032(12)
C17 0.0200(14) 0.0203(14) 0.0214(16) 0.0012(12) 0.0076(12) 0.0017(11)
C18 0.0240(14) 0.0206(14) 0.0175(15) -0.0022(11) 0.0100(12) 0.0013(11)
C19 0.0250(15) 0.0366(18) 0.0238(17) 0.0079(14) 0.0053(13) 0.0025(13)
C20 0.0211(15) 0.046(2) 0.044(2) 0.0069(17) 0.0068(14) 0.0025(14)
C21 0.0253(16) 0.0349(18) 0.046(2) -0.0012(16) 0.0193(15) -0.0058(13)
C22 0.0346(18) 0.045(2) 0.0302(19) 0.0073(16) 0.0160(15) -0.0047(15)
C23 0.0296(16) 0.0364(18) 0.0262(17) 0.0074(14) 0.0093(13) -0.0010(14)
N1 0.0197(11) 0.0208(12) 0.0147(12) 0.0000(10) 0.0057(9) 0.0020(9)
N2 0.0193(11) 0.0224(12) 0.0141(12) -0.0014(10) 0.0047(9) 0.0014(9)
O1 0.0209(10) 0.0384(12) 0.0225(12) 0.0033(10) 0.0052(9) 0.0058(9)
O2 0.0265(11) 0.0310(11) 0.0155(11) 0.0001(9) 0.0029(9) 0.0067(9)
O3 0.0177(9) 0.0180(9) 0.0197(11) -0.0001(8) 0.0025(8) -0.0020(8)
O4 0.0278(11) 0.0263(11) 0.0163(11) -0.0014(9) 0.0045(9) -0.0005(9)
O5 0.0274(11) 0.0190(10) 0.0280(12) 0.0027(9) 0.0061(9) 0.0022(8)
O6 0.0219(10) 0.0231(10) 0.0215(11) 0.0030(9) -0.0001(8) 0.0012(8)
C31 0.0209(14) 0.0206(14) 0.0183(15) -0.0004(12) 0.0080(11) -0.0044(11)
C32 0.0261(14) 0.0159(13) 0.0180(15) 0.0016(11) 0.0088(12) 0.0018(11)
C33 0.0217(14) 0.0176(13) 0.0145(14) 0.0003(11) 0.0053(11) 0.0004(11)
C34 0.0196(13) 0.0168(13) 0.0189(15) 0.0016(11) 0.0071(11) 0.0006(11)
C35 0.0192(13) 0.0190(13) 0.0149(14) 0.0015(11) 0.0049(11) -0.0006(11)
C36 0.0248(14) 0.0172(13) 0.0176(15) 0.0025(11) 0.0107(12) -0.0009(11)
C37 0.0207(14) 0.0182(13) 0.0189(15) 0.0003(11) 0.0076(11) 0.0027(11)
C38 0.0228(14) 0.0207(14) 0.0148(14) 0.0010(11) 0.0059(11) 0.0002(11)
C39 0.0271(16) 0.0336(17) 0.0235(17) 0.0071(14) -0.0019(13) 0.0039(13)
C40 0.0220(14) 0.0234(15) 0.0229(16) -0.0015(12) 0.0050(12) 0.0025(12)
C41 0.0236(14) 0.0179(13) 0.0164(15) 0.0012(11) 0.0105(11) 0.0019(11)
C42 0.0249(14) 0.0194(14) 0.0217(16) 0.0002(12) 0.0083(12) 0.0003(11)
C43 0.0342(16) 0.0199(14) 0.0191(16) -0.0016(12) 0.0093(13) -0.0013(12)
C44 0.0360(17) 0.0223(15) 0.0250(17) 0.0015(13) 0.0176(14) 0.0039(13)
C45 0.0282(16) 0.0300(16) 0.0312(18) 0.0022(14) 0.0188(14) -0.0016(13)
C46 0.0252(15) 0.0287(16) 0.0223(16) -0.0016(13) 0.0108(12) -0.0036(12)
C47 0.0294(15) 0.0185(14) 0.0191(15) 0.0017(12) 0.0098(12) 0.0054(12)
C48 0.0222(14) 0.0247(15) 0.0139(14) -0.0045(11) 0.0038(11) 0.0003(11)
C49 0.0298(16) 0.0315(17) 0.0328(19) -0.0060(14) 0.0055(14) 0.0094(13)
C50 0.0243(17) 0.056(2) 0.050(2) -0.018(2) 0.0085(16) 0.0102(16)
C51 0.0274(17) 0.065(3) 0.044(2) -0.025(2) 0.0208(16) -0.0150(17)
C52 0.0344(18) 0.043(2) 0.035(2) -0.0111(16) 0.0178(15) -0.0149(15)
C53 0.0245(15) 0.0298(16) 0.0256(17) -0.0042(13) 0.0104(12) -0.0038(12)
N31 0.0194(11) 0.0203(12) 0.0162(12) 0.0003(10) 0.0067(9) 0.0026(9)
N32 0.0230(12) 0.0207(12) 0.0152(12) 0.0007(10) 0.0091(10) 0.0019(9)
O31 0.0229(11) 0.0369(12) 0.0205(11) 0.0038(9) 0.0059(9) 0.0082(9)
O32 0.0276(11) 0.0302(11) 0.0154(11) 0.0032(9) 0.0066(9) 0.0095(9)
O33 0.0183(9) 0.0169(9) 0.0188(10) -0.0001(8) 0.0039(8) 0.0011(7)
O34 0.0297(11) 0.0260(11) 0.0151(11) -0.0027(9) 0.0082(8) -0.0008(9)
O35 0.0279(11) 0.0209(11) 0.0256(12) 0.0026(9) 0.0060(9) 0.0025(8)
O36 0.0214(10) 0.0247(11) 0.0204(11) 0.0023(9) 0.0011(8) -0.0012(8)
C61 0.0199(14) 0.0208(14) 0.0186(15) -0.0013(12) 0.0075(11) 0.0030(11)
C62 0.0189(13) 0.0192(13) 0.0184(15) -0.0017(11) 0.0063(11) -0.0015(11)
C63 0.0232(14) 0.0162(13) 0.0152(14) -0.0005(11) 0.0066(11) 0.0000(11)
C64 0.0205(13) 0.0165(13) 0.0167(14) -0.0018(11) 0.0047(11) 0.0019(11)
C65 0.0181(13) 0.0164(13) 0.0178(14) 0.0013(11) 0.0072(11) 0.0023(10)
C66 0.0190(13) 0.0170(13) 0.0143(14) -0.0035(11) 0.0044(11) 0.0003(10)
C67 0.0192(13) 0.0174(13) 0.0167(14) 0.0012(11) 0.0050(11) -0.0031(10)
C68 0.0179(13) 0.0221(14) 0.0164(15) -0.0033(11) 0.0064(11) -0.0006(11)
C69 0.0232(15) 0.0303(16) 0.0254(17) -0.0093(14) -0.0022(12) -0.0045(13)
C70 0.0192(13) 0.0232(15) 0.0199(15) 0.0032(12) 0.0016(11) 0.0000(11)
C71 0.0217(14) 0.0222(14) 0.0197(15) -0.0045(12) 0.0104(12) -0.0035(11)
C72 0.0224(14) 0.0214(14) 0.0216(16) -0.0007(12) 0.0075(12) 0.0004(11)
C73 0.0329(16) 0.0198(14) 0.0235(17) 0.0026(12) 0.0073(13) 0.0006(12)
C74 0.0381(17) 0.0220(15) 0.0265(17) -0.0003(13) 0.0190(14) -0.0055(13)
C75 0.0288(16) 0.0263(16) 0.0331(18) -0.0036(14) 0.0183(14) -0.0042(13)
C76 0.0234(15) 0.0235(15) 0.0251(17) -0.0023(12) 0.0092(13) 0.0003(12)
C77 0.0227(14) 0.0194(14) 0.0174(15) -0.0009(11) 0.0065(11) -0.0029(11)
C78 0.0230(14) 0.0194(14) 0.0262(16) -0.0005(12) 0.0108(12) -0.0030(11)
C79 0.045(2) 0.0404(19) 0.0303(19) 0.0013(15) 0.0222(16) 0.0025(16)
C80 0.074(3) 0.050(2) 0.056(3) 0.005(2) 0.051(2) 0.009(2)
C81 0.053(3) 0.050(2) 0.099(4) 0.015(3) 0.057(3) 0.012(2)
C82 0.0244(18) 0.060(3) 0.085(3) 0.011(2) 0.016(2) 0.0066(17)
C83 0.0262(17) 0.047(2) 0.038(2) 0.0042(17) 0.0059(15) 0.0035(15)
N61 0.0172(11) 0.0226(12) 0.0173(13) -0.0003(10) 0.0070(9) -0.0014(9)
N62 0.0189(11) 0.0188(11) 0.0137(12) 0.0012(9) 0.0049(9) -0.0011(9)
O61 0.0210(10) 0.0373(12) 0.0218(11) -0.0026(10) 0.0057(9) -0.0050(9)
O62 0.0268(11) 0.0323(12) 0.0157(11) -0.0041(9) 0.0055(9) -0.0091(9)
O63 0.0181(9) 0.0168(9) 0.0167(10) 0.0010(8) 0.0028(8) 0.0000(7)
O64 0.0265(10) 0.0269(11) 0.0138(10) 0.0021(9) 0.0023(8) -0.0017(9)
O65 0.0295(11) 0.0186(10) 0.0257(12) -0.0017(9) 0.0039(9) -0.0014(8)
O66 0.0192(10) 0.0214(10) 0.0208(11) -0.0025(8) 0.0013(8) 0.0011(8)

loop_
_atom_type_symbol
_atom_type_description
_atom_type_scat_dispersion_real
_atom_type_scat_dispersion_imag
_atom_type_scat_source
C C 0.0033 0.0016 'International Tables Vol C Tables 4.2.6.8 and 6.1.1.4'
H H 0.0000 0.0000 'International Tables Vol C Tables 4.2.6.8 and 6.1.1.4'
N N 0.0061 0.0033 'International Tables Vol C Tables 4.2.6.8 and 6.1.1.4'
O O 0.0106 0.0060 'International Tables Vol C Tables 4.2.6.8 and 6.1.1.4'

loop_
_geom_angle_atom_site_label_1
_geom_angle_atom_site_label_2
_geom_angle_atom_site_label_3
_geom_angle
_geom_angle_site_symmetry_1
_geom_angle_site_symmetry_3
O1 C1 N1 125.6(3) . .
O1 C1 C4 125.8(3) . .
N1 C1 C4 108.6(2) . .
O2 C2 N1 124.9(3) . .
O2 C2 C3 126.3(2) . .
N1 C2 C3 108.8(2) . .
C2 C3 C4 105.0(2) . .
C2 C3 C7 114.8(2) . .
C4 C3 C7 100.8(2) . .
C2 C3 H3 111.8 . .
C4 C3 H3 111.8 . .
C7 C3 H3 111.8 . .
C1 C4 C3 104.9(2) . .
C1 C4 C5 109.7(2) . .
C3 C4 C5 101.6(2) . .
C1 C4 H4 113.3 . .
C3 C4 H4 113.3 . .
C5 C4 H4 113.3 . .
O3 C5 C8 111.5(2) . .
O3 C5 C6 102.0(2) . .
C8 C5 C6 117.3(2) . .
O3 C5 C4 101.7(2) . .
C8 C5 C4 118.2(2) . .
C6 C5 C4 103.8(2) . .
O4 C6 N2 128.5(3) . .
O4 C6 C5 128.4(2) . .
N2 C6 C5 102.9(2) . .
O3 C7 N2 100.7(2) . .
O3 C7 C10 111.6(2) . .
N2 C7 C10 114.7(2) . .
O3 C7 C3 102.0(2) . .
N2 C7 C3 105.6(2) . .
C10 C7 C3 119.8(2) . .
O5 C8 O6 125.9(3) . .
O5 C8 C5 124.2(3) . .
O6 C8 C5 109.9(2) . .
O6 C9 H9A 109.5 . .
O6 C9 H9B 109.5 . .
H9A C9 H9B 109.5 . .
O6 C9 H9C 109.5 . .
H9A C9 H9C 109.5 . .
H9B C9 H9C 109.5 . .
C7 C10 H10A 109.5 . .
C7 C10 H10B 109.5 . .
H10A C10 H10B 109.5 . .
C7 C10 H10C 109.5 . .
H10A C10 H10C 109.5 . .
H10B C10 H10C 109.5 . .
C16 C11 C12 121.6(3) . .
C16 C11 N1 119.6(2) . .
C12 C11 N1 118.8(3) . .
C13 C12 C11 118.6(3) . .
C13 C12 H12 120.7 . .
C11 C12 H12 120.7 . .
C12 C13 C14 120.6(3) . .
C12 C13 H13 119.7 . .
C14 C13 H13 119.7 . .
C15 C14 C13 119.9(3) . .
C15 C14 H14 120.0 . .
C13 C14 H14 120.0 . .
C14 C15 C16 120.3(3) . .
C14 C15 H15 119.9 . .
C16 C15 H15 119.9 . .
C11 C16 C15 118.9(3) . .
C11 C16 H16 120.6 . .
C15 C16 H16 120.6 . .
N2 C17 C18 114.5(2) . .
N2 C17 H17A 108.6 . .
C18 C17 H17A 108.6 . .
N2 C17 H17B 108.6 . .
C18 C17 H17B 108.6 . .
H17A C17 H17B 107.6 . .
C23 C18 C19 118.5(3) . .
C23 C18 C17 121.2(3) . .
C19 C18 C17 120.2(3) . .
C18 C19 C20 121.0(3) . .
C18 C19 H19 119.5 . .
C20 C19 H19 119.5 . .
C21 C20 C19 119.6(3) . .
C21 C20 H20 120.2 . .
C19 C20 H20 120.2 . .
C22 C21 C20 120.1(3) . .
C22 C21 H21 120.0 . .
C20 C21 H21 120.0 . .
C21 C22 C23 120.2(3) . .
C21 C22 H22 119.9 . .
C23 C22 H22 119.9 . .
C18 C23 C22 120.6(3) . .
C18 C23 H23 119.7 . .
C22 C23 H23 119.7 . .
C2 N1 C1 112.3(2) . .
C2 N1 C11 124.9(2) . .
C1 N1 C11 122.8(2) . .
C6 N2 C17 121.7(2) . .
C6 N2 C7 107.5(2) . .
C17 N2 C7 124.8(2) . .
C5 O3 C7 97.31(19) . .
C8 O6 C9 115.3(2) . .
O31 C31 N31 126.0(3) . .
O31 C31 C34 125.2(3) . .
N31 C31 C34 108.8(2) . .
O32 C32 N31 124.8(3) . .
O32 C32 C33 126.5(2) . .
N31 C32 C33 108.6(2) . .
C32 C33 C34 104.7(2) . .
C32 C33 C37 114.6(2) . .
C34 C33 C37 101.0(2) . .
C32 C33 H33 111.9 . .
C34 C33 H33 111.9 . .
C37 C33 H33 111.9 . .
C31 C34 C33 104.8(2) . .
C31 C34 C35 109.9(2) . .
C33 C34 C35 101.3(2) . .
C31 C34 H34 113.3 . .
C33 C34 H34 113.3 . .
C35 C34 H34 113.3 . .
O33 C35 C38 112.0(2) . .
O33 C35 C36 101.8(2) . .
C38 C35 C36 116.9(2) . .
O33 C35 C34 101.6(2) . .
C38 C35 C34 118.3(2) . .
C36 C35 C34 103.9(2) . .
O34 C36 N32 128.0(3) . .
O34 C36 C35 128.5(3) . .
N32 C36 C35 103.4(2) . .
O33 C37 N32 100.6(2) . .
O33 C37 C40 111.8(2) . .
N32 C37 C40 114.7(2) . .
O33 C37 C33 102.2(2) . .
N32 C37 C33 105.1(2) . .
C40 C37 C33 120.0(2) . .
O35 C38 O36 126.3(3) . .
O35 C38 C35 123.8(3) . .
O36 C38 C35 109.8(2) . .
O36 C39 H39A 109.5 . .
O36 C39 H39B 109.5 . .
H39A C39 H39B 109.5 . .
O36 C39 H39C 109.5 . .
H39A C39 H39C 109.5 . .
H39B C39 H39C 109.5 . .
C37 C40 H40A 109.5 . .
C37 C40 H40B 109.5 . .
H40A C40 H40B 109.5 . .
C37 C40 H40C 109.5 . .
H40A C40 H40C 109.5 . .
H40B C40 H40C 109.5 . .
C42 C41 C46 121.3(3) . .
C42 C41 N31 120.1(2) . .
C46 C41 N31 118.7(2) . .
C41 C42 C43 119.2(3) . .
C41 C42 H42 120.4 . .
C43 C42 H42 120.4 . .
C44 C43 C42 119.8(3) . .
C44 C43 H43 120.1 . .
C42 C43 H43 120.1 . .
C43 C44 C45 120.5(3) . .
C43 C44 H44 119.7 . .
C45 C44 H44 119.7 . .
C46 C45 C44 119.9(3) . .
C46 C45 H45 120.0 . .
C44 C45 H45 120.0 . .
C45 C46 C41 119.2(3) . .
C45 C46 H46 120.4 . .
C41 C46 H46 120.4 . .
N32 C47 C48 114.1(2) . .
N32 C47 H47A 108.7 . .
C48 C47 H47A 108.7 . .
N32 C47 H47B 108.7 . .
C48 C47 H47B 108.7 . .
H47A C47 H47B 107.6 . .
C53 C48 C49 119.2(3) . .
C53 C48 C47 122.4(3) . .
C49 C48 C47 118.4(3) . .
C48 C49 C50 120.2(3) . .
C48 C49 H49 119.9 . .
C50 C49 H49 119.9 . .
C51 C50 C49 120.5(3) . .
C51 C50 H50 119.8 . .
C49 C50 H50 119.8 . .
C52 C51 C50 119.4(3) . .
C52 C51 H51 120.3 . .
C50 C51 H51 120.3 . .
C51 C52 C53 120.6(3) . .
C51 C52 H52 119.7 . .
C53 C52 H52 119.7 . .
C48 C53 C52 120.1(3) . .
C48 C53 H53 119.9 . .
C52 C53 H53 119.9 . .
C31 N31 C32 112.6(2) . .
C31 N31 C41 122.9(2) . .
C32 N31 C41 124.5(2) . .
C36 N32 C47 123.2(2) . .
C36 N32 C37 107.6(2) . .
C47 N32 C37 126.0(2) . .
C35 O33 C37 97.39(19) . .
C38 O36 C39 115.2(2) . .
O61 C61 N61 125.4(3) . .
O61 C61 C64 125.6(3) . .
N61 C61 C64 108.9(2) . .
O62 C62 N61 125.4(3) . .
O62 C62 C63 126.6(2) . .
N61 C62 C63 108.0(2) . .
C62 C63 C64 105.3(2) . .
C62 C63 C67 113.4(2) . .
C64 C63 C67 101.1(2) . .
C62 C63 H63 112.1 . .
C64 C63 H63 112.1 . .
C67 C63 H63 112.1 . .
C61 C64 C63 104.7(2) . .
C61 C64 C65 109.5(2) . .
C63 C64 C65 101.7(2) . .
C61 C64 H64 113.4 . .
C63 C64 H64 113.4 . .
C65 C64 H64 113.4 . .
O63 C65 C68 112.1(2) . .
O63 C65 C66 102.0(2) . .
C68 C65 C66 116.7(2) . .
O63 C65 C64 101.1(2) . .
C68 C65 C64 118.0(2) . .
C66 C65 C64 104.7(2) . .
O64 C66 N62 128.3(3) . .
O64 C66 C65 128.7(2) . .
N62 C66 C65 102.9(2) . .
O63 C67 N62 100.1(2) . .
O63 C67 C70 112.2(2) . .
N62 C67 C70 115.5(2) . .
O63 C67 C63 101.9(2) . .
N62 C67 C63 106.0(2) . .
C70 C67 C63 118.8(2) . .
O65 C68 O66 126.2(3) . .
O65 C68 C65 124.3(3) . .
O66 C68 C65 109.4(2) . .
O66 C69 H69A 109.5 . .
O66 C69 H69B 109.5 . .
H69A C69 H69B 109.5 . .
O66 C69 H69C 109.5 . .
H69A C69 H69C 109.5 . .
H69B C69 H69C 109.5 . .
C67 C70 H70A 109.5 . .
C67 C70 H70B 109.5 . .
H70A C70 H70B 109.5 . .
C67 C70 H70C 109.5 . .
H70A C70 H70C 109.5 . .
H70B C70 H70C 109.5 . .
C72 C71 C76 121.5(3) . .
C72 C71 N61 119.9(2) . .
C76 C71 N61 118.6(3) . .
C71 C72 C73 118.9(3) . .
C71 C72 H72 120.5 . .
C73 C72 H72 120.5 . .
C74 C73 C72 120.3(3) . .
C74 C73 H73 119.8 . .
C72 C73 H73 119.8 . .
C75 C74 C73 119.9(3) . .
C75 C74 H74 120.1 . .
C73 C74 H74 120.1 . .
C74 C75 C76 120.4(3) . .
C74 C75 H75 119.8 . .
C76 C75 H75 119.8 . .
C71 C76 C75 118.9(3) . .
C71 C76 H76 120.6 . .
C75 C76 H76 120.6 . .
N62 C77 C78 114.6(2) . .
N62 C77 H77A 108.6 . .
C78 C77 H77A 108.6 . .
N62 C77 H77B 108.6 . .
C78 C77 H77B 108.6 . .
H77A C77 H77B 107.6 . .
C83 C78 C79 118.6(3) . .
C83 C78 C77 121.2(3) . .
C79 C78 C77 120.1(3) . .
C78 C79 C80 120.3(4) . .
C78 C79 H79 119.8 . .
C80 C79 H79 119.8 . .
C81 C80 C79 120.2(4) . .
C81 C80 H80 119.9 . .
C79 C80 H80 119.9 . .
C82 C81 C80 120.2(3) . .
C82 C81 H81 119.9 . .
C80 C81 H81 119.9 . .
C81 C82 C83 119.8(4) . .
C81 C82 H82 120.1 . .
C83 C82 H82 120.1 . .
C78 C83 C82 120.9(4) . .
C78 C83 H83 119.5 . .
C82 C83 H83 119.5 . .
C61 N61 C62 112.6(2) . .
C61 N61 C71 123.6(2) . .
C62 N61 C71 123.8(2) . .
C66 N62 C77 121.4(2) . .
C66 N62 C67 107.5(2) . .
C77 N62 C67 125.0(2) . .
C65 O63 C67 97.37(19) . .
C68 O66 C69 115.3(2) . .

loop_
_geom_bond_atom_site_label_1
_geom_bond_atom_site_label_2
_geom_bond_distance
_geom_bond_site_symmetry_2
C1 O1 1.205(3) .
C1 N1 1.407(3) .
C1 C4 1.516(4) .
C2 O2 1.208(3) .
C2 N1 1.397(3) .
C2 C3 1.517(4) .
C3 C4 1.539(4) .
C3 C7 1.576(4) .
C3 H3 1.0000 .
C4 C5 1.559(4) .
C4 H4 1.0000 .
C5 O3 1.428(3) .
C5 C8 1.509(4) .
C5 C6 1.544(4) .
C6 O4 1.215(3) .
C6 N2 1.352(3) .
C7 O3 1.433(3) .
C7 N2 1.480(3) .
C7 C10 1.493(4) .
C8 O5 1.202(3) .
C8 O6 1.336(3) .
C9 O6 1.459(3) .
C9 H9A 0.9800 .
C9 H9B 0.9800 .
C9 H9C 0.9800 .
C10 H10A 0.9800 .
C10 H10B 0.9800 .
C10 H10C 0.9800 .
C11 C16 1.384(4) .
C11 C12 1.390(4) .
C11 N1 1.443(3) .
C12 C13 1.386(4) .
C12 H12 0.9500 .
C13 C14 1.391(4) .
C13 H13 0.9500 .
C14 C15 1.383(4) .
C14 H14 0.9500 .
C15 C16 1.395(4) .
C15 H15 0.9500 .
C16 H16 0.9500 .
C17 N2 1.468(3) .
C17 C18 1.519(4) .
C17 H17A 0.9900 .
C17 H17B 0.9900 .
C18 C23 1.386(4) .
C18 C19 1.388(4) .
C19 C20 1.392(4) .
C19 H19 0.9500 .
C20 C21 1.378(5) .
C20 H20 0.9500 .
C21 C22 1.376(5) .
C21 H21 0.9500 .
C22 C23 1.389(4) .
C22 H22 0.9500 .
C23 H23 0.9500 .
C31 O31 1.207(3) .
C31 N31 1.394(4) .
C31 C34 1.517(4) .
C32 O32 1.209(3) .
C32 N31 1.402(3) .
C32 C33 1.518(4) .
C33 C34 1.547(4) .
C33 C37 1.565(4) .
C33 H33 1.0000 .
C34 C35 1.562(4) .
C34 H34 1.0000 .
C35 O33 1.428(3) .
C35 C38 1.509(4) .
C35 C36 1.540(4) .
C36 O34 1.220(3) .
C36 N32 1.342(4) .
C37 O33 1.435(3) .
C37 N32 1.484(3) .
C37 C40 1.503(4) .
C38 O35 1.197(3) .
C38 O36 1.333(3) .
C39 O36 1.460(3) .
C39 H39A 0.9800 .
C39 H39B 0.9800 .
C39 H39C 0.9800 .
C40 H40A 0.9800 .
C40 H40B 0.9800 .
C40 H40C 0.9800 .
C41 C42 1.379(4) .
C41 C46 1.388(4) .
C41 N31 1.447(3) .
C42 C43 1.394(4) .
C42 H42 0.9500 .
C43 C44 1.385(4) .
C43 H43 0.9500 .
C44 C45 1.388(4) .
C44 H44 0.9500 .
C45 C46 1.385(4) .
C45 H45 0.9500 .
C46 H46 0.9500 .
C47 N32 1.458(3) .
C47 C48 1.515(4) .
C47 H47A 0.9900 .
C47 H47B 0.9900 .
C48 C53 1.386(4) .
C48 C49 1.387(4) .
C49 C50 1.388(5) .
C49 H49 0.9500 .
C50 C51 1.379(6) .
C50 H50 0.9500 .
C51 C52 1.377(5) .
C51 H51 0.9500 .
C52 C53 1.387(4) .
C52 H52 0.9500 .
C53 H53 0.9500 .
C61 O61 1.206(3) .
C61 N61 1.391(4) .
C61 C64 1.515(4) .
C62 O62 1.206(3) .
C62 N61 1.405(3) .
C62 C63 1.518(4) .
C63 C64 1.536(4) .
C63 C67 1.574(4) .
C63 H63 1.0000 .
C64 C65 1.560(4) .
C64 H64 1.0000 .
C65 O63 1.432(3) .
C65 C68 1.510(4) .
C65 C66 1.538(4) .
C66 O64 1.215(3) .
C66 N62 1.363(3) .
C67 O63 1.439(3) .
C67 N62 1.481(3) .
C67 C70 1.494(4) .
C68 O65 1.201(3) .
C68 O66 1.335(3) .
C69 O66 1.458(3) .
C69 H69A 0.9800 .
C69 H69B 0.9800 .
C69 H69C 0.9800 .
C70 H70A 0.9800 .
C70 H70B 0.9800 .
C70 H70C 0.9800 .
C71 C72 1.387(4) .
C71 C76 1.389(4) .
C71 N61 1.445(3) .
C72 C73 1.391(4) .
C72 H72 0.9500 .
C73 C74 1.390(4) .
C73 H73 0.9500 .
C74 C75 1.389(4) .
C74 H74 0.9500 .
C75 C76 1.389(4) .
C75 H75 0.9500 .
C76 H76 0.9500 .
C77 N62 1.469(3) .
C77 C78 1.511(4) .
C77 H77A 0.9900 .
C77 H77B 0.9900 .
C78 C83 1.380(4) .
C78 C79 1.388(4) .
C79 C80 1.389(5) .
C79 H79 0.9500 .
C80 C81 1.370(6) .
C80 H80 0.9500 .
C81 C82 1.368(6) .
C81 H81 0.9500 .
C82 C83 1.390(5) .
C82 H82 0.9500 .
C83 H83 0.9500 .
